data_4302915
loop_
_publ_author_name
'Ester Alonso'
'Juan Forni\'es'
'Consuelo Fortu\~no'
'Agust\'i Lled\'os'
'Antonio Mart\'in'
'Ainara Nova'

_publ_section_title
;
Behavior of P-Pt and P-Pd Bonds in Phosphido Complexes toward
Electrophilic Fragments
;
_journal_name_full 'Inorganic Chemistry'
_journal_page_first 7679
_journal_page_last 7690
_journal_paper_doi 10.1021/ic900415m
_journal_volume 48
_journal_year 2009
_chemical_formula_sum 'C74.5 H55 Au Cl6 F10 O4 P4 Pt2'
_chemical_formula_weight 2127.91
_chemical_name_systematic
; 
 ? 
;
_space_group_IT_number 2
_symmetry_cell_setting triclinic
_symmetry_space_group_name_Hall '-P 1'
_symmetry_space_group_name_H-M 'P -1'
_atom_sites_solution_hydrogens geom
_atom_sites_solution_primary direct
_atom_sites_solution_secondary difmap
_audit_creation_method SHELXL-97
_cell_angle_alpha 90.8790(10)
_cell_angle_beta 91.9760(10)
_cell_angle_gamma 113.6060(10)
_cell_formula_units_Z 2
_cell_length_a 12.6684(7)
_cell_length_b 13.7285(8)
_cell_length_c 23.0192(13)
_cell_measurement_reflns_used 6981
_cell_measurement_temperature 100(2)
_cell_measurement_theta_max 25.00
_cell_measurement_theta_min 2.36
_cell_volume 3664.4(4)
_computing_cell_refinement 'Bruker SMART'
_computing_data_collection 'Bruker SMART'
_computing_data_reduction 'Bruker SAINT'
_computing_molecular_graphics 'Bruker SHELXTL'
_computing_publication_material 'Bruker SHELXTL'
_computing_structure_refinement 'SHELXL-97 (Sheldrick, 1997)'
_computing_structure_solution 'SHELXS-97 (Sheldrick, 1990)'
_diffrn_ambient_temperature 100(2)
_diffrn_measured_fraction_theta_full 0.985
_diffrn_measured_fraction_theta_max 0.985
_diffrn_measurement_device_type 'CCD area detector'
_diffrn_measurement_method 'omega scans'
_diffrn_radiation_monochromator graphite
_diffrn_radiation_source 'fine-focus sealed tube'
_diffrn_radiation_type MoK\a
_diffrn_radiation_wavelength 0.71073
_diffrn_reflns_av_R_equivalents 0.0143
_diffrn_reflns_av_sigmaI/netI 0.0276
_diffrn_reflns_limit_h_max 14
_diffrn_reflns_limit_h_min -15
_diffrn_reflns_limit_k_max 16
_diffrn_reflns_limit_k_min -10
_diffrn_reflns_limit_l_max 27
_diffrn_reflns_limit_l_min -27
_diffrn_reflns_number 20227
_diffrn_reflns_theta_full 25.03
_diffrn_reflns_theta_max 25.03
_diffrn_reflns_theta_min 1.62
_exptl_absorpt_coefficient_mu 6.186
_exptl_absorpt_correction_T_max 0.1910
_exptl_absorpt_correction_T_min 0.1515
_exptl_absorpt_correction_type multi-scan
_exptl_crystal_colour orange
_exptl_crystal_density_diffrn 1.929
_exptl_crystal_density_method 'not measured'
_exptl_crystal_description block
_exptl_crystal_F_000 2042
_exptl_crystal_size_max 0.49
_exptl_crystal_size_mid 0.47
_exptl_crystal_size_min 0.40
_refine_diff_density_max 1.959
_refine_diff_density_min -1.842
_refine_diff_density_rms 0.101
_refine_ls_extinction_method none
_refine_ls_goodness_of_fit_ref 1.023
_refine_ls_hydrogen_treatment constr
_refine_ls_matrix_type full
_refine_ls_number_parameters 919
_refine_ls_number_reflns 12733
_refine_ls_number_restraints 13
_refine_ls_restrained_S_all 1.023
_refine_ls_R_factor_all 0.0259
_refine_ls_R_factor_gt 0.0225
_refine_ls_shift/su_max 0.002
_refine_ls_shift/su_mean 0.000
_refine_ls_structure_factor_coef Fsqd
_refine_ls_weighting_details 'calc w=1/[\s^2^(Fo^2^)+(0.0321P)^2^+0.3835P] where P=(Fo^2^+2Fc^2^)/3'
_refine_ls_weighting_scheme calc
_refine_ls_wR_factor_gt 0.0551
_refine_ls_wR_factor_ref 0.0560
_reflns_number_gt 11568
_reflns_number_total 12733
_reflns_threshold_expression >2sigma(I)
_cod_data_source_file ic900415m_si_002_3.cif
_cod_data_source_block 6
_cod_depositor_comments
;
The following automatic conversions were performed:
'_symmetry_cell_setting' value 'Triclinic' changed to 'triclinic'
according to '/home/saulius/struct/CIF-dictionaries/cif_core.dic'
dictionary named 'cif_core.dic' version 2.4.1 from 2010-06-29.

Automatic conversion script
Id: cif_fix_enum 1527 2010-12-29 10:47:43Z saulius 
;
_cod_original_formula_sum 'C74.50 H55 Au Cl6 F10 O4 P4 Pt2'
_cod_database_code 4302915

loop_
_symmetry_equiv_pos_as_xyz
'x, y, z'
'-x, -y, -z'

loop_
_atom_site_label
_atom_site_type_symbol
_atom_site_fract_x
_atom_site_fract_y
_atom_site_fract_z
_atom_site_U_iso_or_equiv
_atom_site_adp_type
_atom_site_occupancy
_atom_site_symmetry_multiplicity
_atom_site_calc_flag
_atom_site_refinement_flags
_atom_site_disorder_assembly
_atom_site_disorder_group
Pt1 Pt 0.410239(11) 0.577123(11) -0.244172(6) 0.01362(4) Uani 1 1 d . . .
Pt2 Pt 0.405276(11) 0.691777(11) -0.148837(6) 0.01403(4) Uani 1 1 d . . .
Au Au 0.236412(12) 0.387734(11) -0.264475(6) 0.01792(4) Uani 1 1 d . . .
P1 P 0.26508(8) 0.52421(8) -0.18067(4) 0.0148(2) Uani 1 1 d . . .
P2 P 0.54321(8) 0.73779(8) -0.21701(4) 0.0151(2) Uani 1 1 d . . .
P3 P 0.47760(8) 0.51999(8) -0.32130(4) 0.0152(2) Uani 1 1 d . . .
P4 P 0.09826(8) 0.21966(8) -0.28281(4) 0.0193(2) Uani 1 1 d . . .
F1 F 0.20118(18) 0.76711(18) -0.12770(9) 0.0253(5) Uani 1 1 d . . .
F2 F 0.0592(2) 0.7431(2) -0.04056(11) 0.0365(6) Uani 1 1 d . . .
F3 F 0.0773(2) 0.6365(2) 0.05520(10) 0.0430(7) Uani 1 1 d . . .
F4 F 0.2417(2) 0.5564(2) 0.06322(11) 0.0460(7) Uani 1 1 d . . .
F5 F 0.38329(19) 0.57867(19) -0.02340(10) 0.0288(5) Uani 1 1 d . . .
F6 F 0.42713(19) 0.92616(18) -0.17810(10) 0.0274(5) Uani 1 1 d . . .
F7 F 0.5254(2) 1.11325(18) -0.12034(11) 0.0370(6) Uani 1 1 d . . .
F8 F 0.6516(2) 1.1310(2) -0.02016(12) 0.0451(7) Uani 1 1 d . . .
F9 F 0.6743(2) 0.9567(2) 0.02313(10) 0.0394(7) Uani 1 1 d . . .
F10 F 0.57385(19) 0.76860(18) -0.03323(9) 0.0269(5) Uani 1 1 d . . .
C1 C 0.2959(3) 0.6708(3) -0.08053(16) 0.0175(8) Uani 1 1 d . . .
C2 C 0.2127(3) 0.7118(3) -0.08155(16) 0.0201(9) Uani 1 1 d . . .
C3 C 0.1394(3) 0.7010(3) -0.03693(18) 0.0260(10) Uani 1 1 d . . .
C4 C 0.1482(4) 0.6467(3) 0.01155(18) 0.0291(10) Uani 1 1 d . . .
C5 C 0.2302(4) 0.6069(3) 0.01505(17) 0.0281(10) Uani 1 1 d . . .
C6 C 0.3031(3) 0.6199(3) -0.03030(17) 0.0218(9) Uani 1 1 d . . .
C7 C 0.4974(3) 0.8394(3) -0.10862(16) 0.0164(8) Uani 1 1 d . . .
C8 C 0.4885(3) 0.9305(3) -0.12865(17) 0.0220(9) Uani 1 1 d . . .
C9 C 0.5388(4) 1.0274(3) -0.09947(19) 0.0271(10) Uani 1 1 d . . .
C10 C 0.6027(4) 1.0367(3) -0.04901(19) 0.0295(10) Uani 1 1 d . . .
C11 C 0.6142(3) 0.9487(3) -0.02757(17) 0.0264(10) Uani 1 1 d . . .
C12 C 0.5620(3) 0.8519(3) -0.05716(16) 0.0201(8) Uani 1 1 d . . .
C13 C 0.2507(3) 0.4210(3) -0.12957(15) 0.0175(8) Uani 1 1 d . . .
C14 C 0.3515(3) 0.4133(3) -0.10895(17) 0.0230(9) Uani 1 1 d . . .
H14A H 0.4241 0.4626 -0.1208 0.028 Uiso 1 1 calc R . .
C15 C 0.3471(4) 0.3348(3) -0.07161(18) 0.0307(10) Uani 1 1 d . . .
H15A H 0.4163 0.3293 -0.0584 0.037 Uiso 1 1 calc R . .
C16 C 0.2427(4) 0.2643(3) -0.05328(17) 0.0296(10) Uani 1 1 d . . .
H16A H 0.2400 0.2116 -0.0265 0.035 Uiso 1 1 calc R . .
C17 C 0.1417(3) 0.2701(3) -0.07383(17) 0.0275(10) Uani 1 1 d . . .
H17A H 0.0696 0.2208 -0.0614 0.033 Uiso 1 1 calc R . .
C18 C 0.1451(3) 0.3474(3) -0.11246(16) 0.0215(9) Uani 1 1 d . . .
H18A H 0.0754 0.3502 -0.1272 0.026 Uiso 1 1 calc R . .
C19 C 0.1303(3) 0.5368(3) -0.19656(16) 0.0175(8) Uani 1 1 d . . .
C20 C 0.1146(3) 0.5702(3) -0.25106(17) 0.0266(9) Uani 1 1 d . . .
H20A H 0.1713 0.5814 -0.2791 0.032 Uiso 1 1 calc R . .
C21 C 0.0159(4) 0.5878(4) -0.26538(19) 0.0362(11) Uani 1 1 d . . .
H21A H 0.0055 0.6114 -0.3029 0.043 Uiso 1 1 calc R . .
C22 C -0.0663(4) 0.5707(4) -0.22474(19) 0.0350(11) Uani 1 1 d . . .
H22A H -0.1347 0.5806 -0.2348 0.042 Uiso 1 1 calc R . .
C23 C -0.0507(3) 0.5394(3) -0.16962(18) 0.0279(10) Uani 1 1 d . . .
H23A H -0.1071 0.5297 -0.1416 0.033 Uiso 1 1 calc R . .
C24 C 0.0476(3) 0.5219(3) -0.15514(16) 0.0204(9) Uani 1 1 d . . .
H24A H 0.0584 0.4999 -0.1173 0.024 Uiso 1 1 calc R . .
C25 C 0.6866(3) 0.7532(3) -0.19282(17) 0.0218(9) Uani 1 1 d . . .
C26 C 0.7019(4) 0.7156(3) -0.13914(17) 0.0283(10) Uani 1 1 d . . .
H26A H 0.6379 0.6826 -0.1155 0.034 Uiso 1 1 calc R . .
C27 C 0.8105(4) 0.7263(4) -0.12010(19) 0.0408(12) Uani 1 1 d . . .
H27A H 0.8211 0.7008 -0.0831 0.049 Uiso 1 1 calc R . .
C28 C 0.9041(4) 0.7736(5) -0.1543(2) 0.0484(14) Uani 1 1 d . . .
H28A H 0.9792 0.7830 -0.1403 0.058 Uiso 1 1 calc R . .
C29 C 0.8880(4) 0.8069(4) -0.2084(2) 0.0407(12) Uani 1 1 d . . .
H29A H 0.9517 0.8368 -0.2326 0.049 Uiso 1 1 calc R . .
C30 C 0.7796(3) 0.7974(3) -0.22833(18) 0.0269(10) Uani 1 1 d . . .
H30A H 0.7690 0.8207 -0.2659 0.032 Uiso 1 1 calc R . .
C31 C 0.5548(3) 0.8468(3) -0.26221(16) 0.0181(8) Uani 1 1 d . . .
C32 C 0.6469(3) 0.9450(3) -0.25734(18) 0.0275(10) Uani 1 1 d . . .
H32A H 0.7084 0.9565 -0.2297 0.033 Uiso 1 1 calc R . .
C33 C 0.6494(4) 1.0260(3) -0.2926(2) 0.0356(11) Uani 1 1 d . . .
H33A H 0.7131 1.0931 -0.2895 0.043 Uiso 1 1 calc R . .
C34 C 0.5594(4) 1.0098(3) -0.3323(2) 0.0369(11) Uani 1 1 d . . .
H34A H 0.5623 1.0656 -0.3570 0.044 Uiso 1 1 calc R . .
C35 C 0.4660(4) 0.9141(3) -0.33658(19) 0.0305(10) Uani 1 1 d . . .
H35A H 0.4038 0.9040 -0.3636 0.037 Uiso 1 1 calc R . .
C36 C 0.4627(3) 0.8324(3) -0.30128(17) 0.0219(9) Uani 1 1 d . . .
H36A H 0.3977 0.7662 -0.3037 0.026 Uiso 1 1 calc R . .
C37 C 0.4926(3) 0.4011(3) -0.29729(16) 0.0193(8) Uani 1 1 d . . .
C38 C 0.5595(3) 0.4105(3) -0.24634(17) 0.0265(9) Uani 1 1 d . . .
H38A H 0.6018 0.4786 -0.2284 0.032 Uiso 1 1 calc R . .
C39 C 0.5641(4) 0.3207(4) -0.22186(19) 0.0321(10) Uani 1 1 d . . .
H39A H 0.6091 0.3272 -0.1870 0.038 Uiso 1 1 calc R . .
C40 C 0.5032(4) 0.2216(4) -0.2480(2) 0.0348(11) Uani 1 1 d . . .
H40A H 0.5073 0.1603 -0.2313 0.042 Uiso 1 1 calc R . .
C41 C 0.4368(4) 0.2116(3) -0.2981(2) 0.0314(10) Uani 1 1 d . . .
H41A H 0.3942 0.1432 -0.3155 0.038 Uiso 1 1 calc R . .
C42 C 0.4318(3) 0.3010(3) -0.32314(18) 0.0235(9) Uani 1 1 d . . .
H42A H 0.3867 0.2938 -0.3581 0.028 Uiso 1 1 calc R . .
C43 C 0.3869(3) 0.4921(3) -0.38707(16) 0.0175(8) Uani 1 1 d . . .
C44 C 0.3013(3) 0.5318(3) -0.39178(17) 0.0223(9) Uani 1 1 d . . .
H44A H 0.2872 0.5677 -0.3593 0.027 Uiso 1 1 calc R . .
C45 C 0.2370(4) 0.5194(3) -0.44331(17) 0.0276(10) Uani 1 1 d . . .
H45A H 0.1787 0.5464 -0.4462 0.033 Uiso 1 1 calc R . .
C46 C 0.2579(4) 0.4673(3) -0.49073(18) 0.0310(10) Uani 1 1 d . . .
H46A H 0.2138 0.4583 -0.5261 0.037 Uiso 1 1 calc R . .
C47 C 0.3437(3) 0.4282(3) -0.48649(17) 0.0266(10) Uani 1 1 d . . .
H47A H 0.3571 0.3917 -0.5189 0.032 Uiso 1 1 calc R . .
C48 C 0.4095(3) 0.4421(3) -0.43534(16) 0.0223(9) Uani 1 1 d . . .
H48A H 0.4698 0.4177 -0.4331 0.027 Uiso 1 1 calc R . .
C49 C 0.6161(3) 0.6096(3) -0.34697(15) 0.0170(8) Uani 1 1 d . . .
C50 C 0.6209(3) 0.7052(3) -0.36921(16) 0.0220(9) Uani 1 1 d . . .
H50A H 0.5537 0.7199 -0.3706 0.026 Uiso 1 1 calc R . .
C51 C 0.7228(3) 0.7785(3) -0.38924(17) 0.0263(9) Uani 1 1 d . . .
H51A H 0.7257 0.8433 -0.4046 0.032 Uiso 1 1 calc R . .
C52 C 0.8213(4) 0.7570(3) -0.38688(17) 0.0305(10) Uani 1 1 d . . .
H52A H 0.8919 0.8081 -0.3998 0.037 Uiso 1 1 calc R . .
C53 C 0.8169(3) 0.6631(3) -0.36611(17) 0.0269(10) Uani 1 1 d . . .
H53A H 0.8841 0.6483 -0.3657 0.032 Uiso 1 1 calc R . .
C54 C 0.7151(3) 0.5884(3) -0.34549(16) 0.0212(9) Uani 1 1 d . . .
H54A H 0.7131 0.5236 -0.3305 0.025 Uiso 1 1 calc R . .
C55 C 0.0403(3) 0.1830(3) -0.35652(17) 0.0204(8) Uani 1 1 d . . .
C56 C 0.0985(3) 0.2407(3) -0.40245(17) 0.0261(9) Uani 1 1 d . . .
H56A H 0.1688 0.3011 -0.3953 0.031 Uiso 1 1 calc R . .
C57 C 0.0551(4) 0.2110(4) -0.45905(18) 0.0334(11) Uani 1 1 d . . .
H57A H 0.0952 0.2515 -0.4905 0.040 Uiso 1 1 calc R . .
C58 C -0.0457(4) 0.1233(3) -0.46973(19) 0.0335(11) Uani 1 1 d . . .
H58A H -0.0750 0.1019 -0.5085 0.040 Uiso 1 1 calc R . .
C59 C -0.1040(4) 0.0666(4) -0.4239(2) 0.0440(13) Uani 1 1 d . . .
H59A H -0.1740 0.0060 -0.4314 0.053 Uiso 1 1 calc R . .
C60 C -0.0631(4) 0.0956(3) -0.36767(19) 0.0370(12) Uani 1 1 d . . .
H60A H -0.1053 0.0561 -0.3364 0.044 Uiso 1 1 calc R . .
C61 C 0.1448(3) 0.1184(3) -0.25780(18) 0.0256(9) Uani 1 1 d . . .
C62 C 0.1329(3) 0.0300(3) -0.2924(2) 0.0306(10) Uani 1 1 d . . .
H62A H 0.1001 0.0212 -0.3308 0.037 Uiso 1 1 calc R . .
C63 C 0.1698(4) -0.0454(4) -0.2698(2) 0.0405(12) Uani 1 1 d . . .
H63A H 0.1626 -0.1054 -0.2932 0.049 Uiso 1 1 calc R . .
C64 C 0.2161(4) -0.0336(4) -0.2143(2) 0.0463(14) Uani 1 1 d . . .
H64A H 0.2381 -0.0868 -0.1987 0.056 Uiso 1 1 calc R . .
C65 C 0.2310(4) 0.0558(4) -0.1807(2) 0.0464(14) Uani 1 1 d . . .
H65A H 0.2652 0.0647 -0.1425 0.056 Uiso 1 1 calc R . .
C66 C 0.1963(3) 0.1323(4) -0.20234(19) 0.0328(11) Uani 1 1 d . . .
H66A H 0.2076 0.1940 -0.1794 0.039 Uiso 1 1 calc R . .
C67 C -0.0246(3) 0.2084(3) -0.24046(17) 0.0257(9) Uani 1 1 d . . .
C68 C -0.0751(3) 0.2799(3) -0.25331(19) 0.0294(10) Uani 1 1 d . . .
H68A H -0.0480 0.3274 -0.2842 0.035 Uiso 1 1 calc R . .
C69 C -0.1644(4) 0.2814(4) -0.2211(2) 0.0393(12) Uani 1 1 d . . .
H69A H -0.1995 0.3291 -0.2302 0.047 Uiso 1 1 calc R . .
C70 C -0.2026(4) 0.2136(5) -0.1756(2) 0.0492(15) Uani 1 1 d . . .
H70A H -0.2629 0.2158 -0.1529 0.059 Uiso 1 1 calc R . .
C71 C -0.1540(4) 0.1430(4) -0.1629(2) 0.0457(14) Uani 1 1 d . . .
H71A H -0.1809 0.0965 -0.1316 0.055 Uiso 1 1 calc R . .
C72 C -0.0647(4) 0.1388(4) -0.19607(18) 0.0331(11) Uani 1 1 d . . .
H72A H -0.0324 0.0886 -0.1879 0.040 Uiso 1 1 calc R . .
Cl1 Cl 0.15648(9) 0.75897(8) 0.58892(5) 0.0325(2) Uani 1 1 d . . .
O1 O 0.1110(4) 0.8351(3) 0.60607(17) 0.0657(12) Uani 1 1 d . . .
O2 O 0.0681(3) 0.6720(3) 0.55845(18) 0.0590(11) Uani 1 1 d . . .
O3 O 0.2501(3) 0.8076(3) 0.55170(14) 0.0541(10) Uani 1 1 d . . .
O4 O 0.1973(3) 0.7232(3) 0.63995(15) 0.0483(9) Uani 1 1 d . . .
C73 C 0.6173(4) 0.9310(4) 0.4614(2) 0.0485(13) Uani 1 1 d . . .
H73A H 0.6566 1.0092 0.4667 0.058 Uiso 1 1 calc R . .
H73B H 0.5670 0.9156 0.4256 0.058 Uiso 1 1 calc R . .
Cl2 Cl 0.5351(2) 0.8825(2) 0.51791(11) 0.1313(10) Uani 1 1 d . . .
Cl3 Cl 0.72286(11) 0.87835(10) 0.45188(5) 0.0440(3) Uani 1 1 d . . .
C74 C 0.8120(5) 0.3074(4) 0.5806(2) 0.0495(14) Uani 1 1 d . . .
H74A H 0.8404 0.2525 0.5919 0.059 Uiso 1 1 calc R . .
H74B H 0.7866 0.2947 0.5390 0.059 Uiso 1 1 calc R . .
Cl4 Cl 0.69434(14) 0.29439(11) 0.62191(7) 0.0677(5) Uani 1 1 d . . .
Cl5 Cl 0.92404(11) 0.43201(11) 0.58974(7) 0.0553(4) Uani 1 1 d . . .
C75 C 0.0376(11) -0.0292(10) 0.9749(3) 0.122(8) Uani 0.50 1 d PDU . .
H75A H 0.0974 0.0105 0.9476 0.147 Uiso 0.50 1 calc PR . .
H75B H 0.0263 -0.1048 0.9721 0.147 Uiso 0.50 1 calc PR . .
Cl6 Cl 0.0873(2) 0.01990(14) 1.04584(13) 0.1300(10) Uani 1 1 d DU . .

loop_
_atom_site_aniso_label
_atom_site_aniso_U_11
_atom_site_aniso_U_22
_atom_site_aniso_U_33
_atom_site_aniso_U_23
_atom_site_aniso_U_13
_atom_site_aniso_U_12
Pt1 0.01344(7) 0.01577(8) 0.00956(8) 0.00059(5) 0.00105(5) 0.00361(6)
Pt2 0.01393(7) 0.01826(8) 0.00922(7) 0.00065(6) 0.00083(5) 0.00573(6)
Au 0.01584(8) 0.01835(8) 0.01512(8) 0.00047(6) 0.00023(6) 0.00224(6)
P1 0.0134(4) 0.0188(5) 0.0112(5) 0.0023(4) 0.0005(4) 0.0054(4)
P2 0.0136(5) 0.0178(5) 0.0117(5) -0.0010(4) 0.0005(4) 0.0042(4)
P3 0.0161(5) 0.0170(5) 0.0116(5) 0.0011(4) 0.0018(4) 0.0055(4)
P4 0.0180(5) 0.0185(5) 0.0168(5) 0.0021(4) -0.0013(4) 0.0026(4)
F1 0.0256(12) 0.0345(14) 0.0203(12) 0.0035(10) 0.0025(10) 0.0167(11)
F2 0.0304(14) 0.0512(17) 0.0355(15) -0.0025(12) 0.0108(11) 0.0236(13)
F3 0.0439(16) 0.0579(18) 0.0282(15) 0.0059(13) 0.0247(12) 0.0196(14)
F4 0.0635(19) 0.0586(19) 0.0222(14) 0.0206(13) 0.0183(13) 0.0293(15)
F5 0.0334(13) 0.0383(15) 0.0195(12) 0.0087(10) 0.0028(10) 0.0191(12)
F6 0.0305(13) 0.0356(14) 0.0229(13) 0.0080(10) 0.0017(10) 0.0201(11)
F7 0.0439(15) 0.0215(13) 0.0512(17) 0.0091(12) 0.0147(13) 0.0176(12)
F8 0.0442(16) 0.0259(14) 0.0531(18) -0.0193(13) 0.0047(13) 0.0019(12)
F9 0.0384(15) 0.0483(17) 0.0266(14) -0.0173(12) -0.0125(11) 0.0142(13)
F10 0.0330(13) 0.0318(14) 0.0186(12) 0.0010(10) -0.0065(10) 0.0164(11)
C1 0.0144(18) 0.019(2) 0.016(2) -0.0010(16) 0.0030(15) 0.0029(15)
C2 0.020(2) 0.026(2) 0.012(2) -0.0003(16) 0.0000(15) 0.0069(17)
C3 0.021(2) 0.033(2) 0.024(2) -0.0085(19) 0.0007(17) 0.0112(18)
C4 0.028(2) 0.036(3) 0.019(2) -0.0002(19) 0.0142(18) 0.007(2)
C5 0.035(2) 0.035(3) 0.013(2) 0.0056(18) 0.0047(17) 0.012(2)
C6 0.021(2) 0.023(2) 0.018(2) 0.0002(17) 0.0021(16) 0.0052(17)
C7 0.0144(18) 0.019(2) 0.016(2) -0.0010(15) 0.0027(15) 0.0069(16)
C8 0.020(2) 0.026(2) 0.021(2) 0.0018(17) 0.0078(16) 0.0100(17)
C9 0.029(2) 0.022(2) 0.033(3) 0.0047(19) 0.0137(19) 0.0118(19)
C10 0.027(2) 0.025(2) 0.031(3) -0.0096(19) 0.0091(19) 0.0040(19)
C11 0.022(2) 0.036(3) 0.019(2) -0.0086(19) -0.0022(17) 0.0095(19)
C12 0.020(2) 0.025(2) 0.015(2) -0.0014(17) 0.0011(16) 0.0090(17)
C13 0.022(2) 0.021(2) 0.0090(18) 0.0030(15) 0.0006(15) 0.0082(16)
C14 0.018(2) 0.026(2) 0.024(2) 0.0053(17) 0.0026(16) 0.0074(17)
C15 0.028(2) 0.039(3) 0.027(2) 0.009(2) -0.0029(18) 0.016(2)
C16 0.036(2) 0.033(3) 0.020(2) 0.0136(18) 0.0044(18) 0.013(2)
C17 0.026(2) 0.031(2) 0.022(2) 0.0098(18) 0.0062(17) 0.0069(19)
C18 0.0184(19) 0.027(2) 0.018(2) 0.0046(17) 0.0036(16) 0.0075(17)
C19 0.0135(18) 0.019(2) 0.017(2) 0.0012(16) -0.0003(15) 0.0029(15)
C20 0.023(2) 0.040(3) 0.020(2) 0.0074(19) 0.0034(17) 0.0167(19)
C21 0.032(2) 0.060(3) 0.023(2) 0.012(2) -0.0002(19) 0.025(2)
C22 0.026(2) 0.054(3) 0.033(3) 0.011(2) -0.0001(19) 0.024(2)
C23 0.019(2) 0.036(3) 0.029(2) 0.0041(19) 0.0077(17) 0.0116(19)
C24 0.021(2) 0.023(2) 0.015(2) 0.0033(16) 0.0013(16) 0.0067(17)
C25 0.0154(19) 0.027(2) 0.022(2) -0.0094(17) -0.0019(16) 0.0073(17)
C26 0.026(2) 0.042(3) 0.019(2) -0.0005(19) 0.0028(17) 0.017(2)
C27 0.039(3) 0.073(4) 0.018(2) -0.007(2) -0.011(2) 0.032(3)
C28 0.026(3) 0.087(4) 0.036(3) -0.017(3) -0.010(2) 0.028(3)
C29 0.017(2) 0.058(3) 0.040(3) -0.007(2) 0.001(2) 0.008(2)
C30 0.017(2) 0.039(3) 0.022(2) -0.0030(19) 0.0016(16) 0.0083(19)
C31 0.022(2) 0.017(2) 0.014(2) -0.0011(15) 0.0063(15) 0.0064(16)
C32 0.023(2) 0.023(2) 0.029(2) -0.0027(18) 0.0020(17) 0.0012(18)
C33 0.034(3) 0.016(2) 0.048(3) 0.003(2) 0.006(2) 0.0005(19)
C34 0.041(3) 0.024(2) 0.044(3) 0.015(2) 0.005(2) 0.011(2)
C35 0.035(2) 0.025(2) 0.033(3) 0.0057(19) 0.000(2) 0.014(2)
C36 0.024(2) 0.017(2) 0.021(2) -0.0003(16) 0.0016(16) 0.0039(17)
C37 0.022(2) 0.021(2) 0.018(2) 0.0058(16) 0.0082(16) 0.0104(17)
C38 0.028(2) 0.033(2) 0.022(2) 0.0023(18) 0.0038(18) 0.0159(19)
C39 0.036(2) 0.045(3) 0.024(2) 0.012(2) 0.0036(19) 0.025(2)
C40 0.038(3) 0.034(3) 0.042(3) 0.020(2) 0.018(2) 0.022(2)
C41 0.032(2) 0.020(2) 0.043(3) 0.007(2) 0.011(2) 0.0100(19)
C42 0.021(2) 0.026(2) 0.024(2) 0.0025(17) 0.0027(17) 0.0092(18)
C43 0.0194(19) 0.017(2) 0.0121(19) 0.0018(15) -0.0002(15) 0.0037(16)
C44 0.027(2) 0.023(2) 0.019(2) 0.0000(17) 0.0031(17) 0.0112(18)
C45 0.031(2) 0.035(3) 0.020(2) 0.0021(18) -0.0023(18) 0.017(2)
C46 0.037(2) 0.037(3) 0.017(2) 0.0031(19) -0.0047(18) 0.012(2)
C47 0.033(2) 0.025(2) 0.015(2) -0.0042(17) 0.0031(17) 0.0036(19)
C48 0.020(2) 0.026(2) 0.019(2) 0.0012(17) 0.0048(16) 0.0063(17)
C49 0.0203(19) 0.018(2) 0.0108(19) -0.0028(15) 0.0031(15) 0.0054(16)
C50 0.025(2) 0.025(2) 0.017(2) -0.0007(17) 0.0063(16) 0.0109(18)
C51 0.033(2) 0.020(2) 0.022(2) 0.0019(17) 0.0080(18) 0.0054(18)
C52 0.027(2) 0.034(3) 0.018(2) -0.0023(19) 0.0072(17) -0.0019(19)
C53 0.017(2) 0.045(3) 0.016(2) -0.0009(19) 0.0001(16) 0.0104(19)
C54 0.022(2) 0.026(2) 0.014(2) 0.0011(16) -0.0010(16) 0.0083(17)
C55 0.022(2) 0.017(2) 0.021(2) -0.0006(16) -0.0027(16) 0.0062(16)
C56 0.025(2) 0.025(2) 0.022(2) -0.0008(18) -0.0005(17) 0.0048(18)
C57 0.035(2) 0.040(3) 0.021(2) 0.001(2) 0.0009(19) 0.010(2)
C58 0.047(3) 0.027(2) 0.023(2) -0.0024(19) -0.013(2) 0.012(2)
C59 0.045(3) 0.029(3) 0.033(3) 0.004(2) -0.019(2) -0.009(2)
C60 0.039(3) 0.029(3) 0.027(3) 0.010(2) -0.004(2) -0.004(2)
C61 0.0141(19) 0.026(2) 0.032(2) 0.0112(19) 0.0006(17) 0.0028(17)
C62 0.024(2) 0.021(2) 0.043(3) 0.007(2) -0.0001(19) 0.0050(18)
C63 0.026(2) 0.026(3) 0.067(4) 0.013(2) 0.006(2) 0.007(2)
C64 0.023(2) 0.045(3) 0.071(4) 0.035(3) 0.003(2) 0.012(2)
C65 0.027(3) 0.065(4) 0.042(3) 0.028(3) -0.004(2) 0.012(2)
C66 0.025(2) 0.040(3) 0.029(3) 0.012(2) -0.0027(19) 0.008(2)
C67 0.017(2) 0.031(2) 0.021(2) -0.0021(18) -0.0008(16) 0.0007(18)
C68 0.017(2) 0.031(3) 0.031(3) -0.0052(19) -0.0012(17) 0.0010(18)
C69 0.020(2) 0.040(3) 0.051(3) -0.010(2) 0.002(2) 0.005(2)
C70 0.022(2) 0.068(4) 0.042(3) -0.019(3) 0.008(2) 0.001(3)
C71 0.024(2) 0.062(4) 0.027(3) 0.001(2) 0.005(2) -0.009(2)
C72 0.024(2) 0.041(3) 0.023(2) 0.001(2) -0.0018(18) 0.001(2)
Cl1 0.0287(5) 0.0294(6) 0.0401(7) 0.0108(5) 0.0074(5) 0.0117(5)
O1 0.098(3) 0.079(3) 0.053(3) 0.004(2) 0.005(2) 0.069(3)
O2 0.039(2) 0.036(2) 0.090(3) 0.006(2) -0.009(2) 0.0044(17)
O3 0.0341(19) 0.074(3) 0.035(2) 0.0121(18) 0.0101(15) 0.0004(18)
O4 0.046(2) 0.055(2) 0.047(2) 0.0263(17) 0.0045(16) 0.0234(18)
C73 0.048(3) 0.053(3) 0.052(3) 0.018(3) 0.002(3) 0.028(3)
Cl2 0.1372(19) 0.181(2) 0.144(2) 0.1020(18) 0.0953(17) 0.1256(19)
Cl3 0.0478(7) 0.0420(7) 0.0412(7) -0.0068(6) -0.0020(6) 0.0175(6)
C74 0.060(3) 0.035(3) 0.046(3) 0.002(2) 0.018(3) 0.010(3)
Cl4 0.0767(10) 0.0358(8) 0.0822(11) 0.0071(7) 0.0449(9) 0.0105(7)
Cl5 0.0414(7) 0.0429(8) 0.0754(10) -0.0025(7) 0.0000(7) 0.0107(6)
C75 0.119(13) 0.025(7) 0.207(19) -0.043(9) 0.090(13) 0.007(8)
Cl6 0.1120(17) 0.0420(10) 0.220(3) -0.0008(13) 0.0957(18) 0.0072(11)

loop_
_atom_type_symbol
_atom_type_description
_atom_type_scat_dispersion_real
_atom_type_scat_dispersion_imag
_atom_type_scat_source
C C 0.0033 0.0016 'International Tables Vol C Tables 4.2.6.8 and 6.1.1.4'
H H 0.0000 0.0000 'International Tables Vol C Tables 4.2.6.8 and 6.1.1.4'
F F 0.0171 0.0103 'International Tables Vol C Tables 4.2.6.8 and 6.1.1.4'
P P 0.1023 0.0942 'International Tables Vol C Tables 4.2.6.8 and 6.1.1.4'
Pt Pt -1.7033 8.3905 'International Tables Vol C Tables 4.2.6.8 and 6.1.1.4'
Au Au -2.0133 8.8022 'International Tables Vol C Tables 4.2.6.8 and 6.1.1.4'
O O 0.0106 0.0060 'International Tables Vol C Tables 4.2.6.8 and 6.1.1.4'
Cl Cl 0.1484 0.1585 'International Tables Vol C Tables 4.2.6.8 and 6.1.1.4'

loop_
_geom_angle_atom_site_label_1
_geom_angle_atom_site_label_2
_geom_angle_atom_site_label_3
_geom_angle
_geom_angle_site_symmetry_1
_geom_angle_site_symmetry_3
_geom_angle_publ_flag
P2 Pt1 P3 106.99(3) . . ?
P2 Pt1 P1 110.19(3) . . ?
P3 Pt1 P1 142.52(3) . . ?
P2 Pt1 Au 172.44(2) . . ?
P3 Pt1 Au 80.56(2) . . ?
P1 Pt1 Au 62.25(2) . . ?
P2 Pt1 Pt2 54.36(2) . . ?
P3 Pt1 Pt2 160.53(2) . . ?
P1 Pt1 Pt2 55.85(2) . . ?
Au Pt1 Pt2 118.084(7) . . ?
C7 Pt2 C1 83.99(14) . . ?
C7 Pt2 P2 87.59(10) . . ?
C1 Pt2 P2 171.52(10) . . ?
C7 Pt2 P1 166.32(10) . . ?
C1 Pt2 P1 82.94(10) . . ?
P2 Pt2 P1 105.53(3) . . ?
C7 Pt2 Pt1 140.02(10) . . ?
C1 Pt2 Pt1 135.96(10) . . ?
P2 Pt2 Pt1 52.50(2) . . ?
P1 Pt2 Pt1 53.05(2) . . ?
P4 Au P1 131.55(3) . . ?
P4 Au Pt1 175.36(3) . . ?
P1 Au Pt1 51.41(2) . . ?
C19 P1 C13 112.67(17) . . ?
C19 P1 Pt1 121.66(13) . . ?
C13 P1 Pt1 120.84(13) . . ?
C19 P1 Pt2 108.79(12) . . ?
C13 P1 Pt2 112.54(12) . . ?
Pt1 P1 Pt2 71.10(3) . . ?
C19 P1 Au 94.65(12) . . ?
C13 P1 Au 88.74(12) . . ?
Pt1 P1 Au 66.34(3) . . ?
Pt2 P1 Au 137.43(4) . . ?
C31 P2 C25 108.74(18) . . ?
C31 P2 Pt1 117.21(12) . . ?
C25 P2 Pt1 120.20(13) . . ?
C31 P2 Pt2 116.97(12) . . ?
C25 P2 Pt2 117.13(13) . . ?
Pt1 P2 Pt2 73.14(3) . . ?
C43 P3 C37 110.68(18) . . ?
C43 P3 C49 101.66(17) . . ?
C37 P3 C49 107.75(17) . . ?
C43 P3 Pt1 114.97(13) . . ?
C37 P3 Pt1 104.69(12) . . ?
C49 P3 Pt1 117.01(12) . . ?
C55 P4 C61 107.53(19) . . ?
C55 P4 C67 105.06(18) . . ?
C61 P4 C67 106.57(19) . . ?
C55 P4 Au 118.18(13) . . ?
C61 P4 Au 112.10(13) . . ?
C67 P4 Au 106.60(13) . . ?
C2 C1 C6 114.9(3) . . ?
C2 C1 Pt2 121.5(3) . . ?
C6 C1 Pt2 123.6(3) . . ?
F1 C2 C3 116.7(3) . . ?
F1 C2 C1 119.9(3) . . ?
C3 C2 C1 123.4(4) . . ?
F2 C3 C4 120.2(4) . . ?
F2 C3 C2 120.6(4) . . ?
C4 C3 C2 119.2(4) . . ?
F3 C4 C5 121.1(4) . . ?
F3 C4 C3 119.4(4) . . ?
C5 C4 C3 119.5(4) . . ?
F4 C5 C4 119.8(4) . . ?
F4 C5 C6 120.4(4) . . ?
C4 C5 C6 119.8(4) . . ?
F5 C6 C1 120.5(3) . . ?
F5 C6 C5 116.3(4) . . ?
C1 C6 C5 123.2(4) . . ?
C8 C7 C12 115.6(3) . . ?
C8 C7 Pt2 121.6(3) . . ?
C12 C7 Pt2 122.5(3) . . ?
F6 C8 C9 117.1(4) . . ?
F6 C8 C7 120.0(3) . . ?
C9 C8 C7 122.9(4) . . ?
F7 C9 C10 119.8(4) . . ?
F7 C9 C8 120.4(4) . . ?
C10 C9 C8 119.7(4) . . ?
F8 C10 C9 120.0(4) . . ?
F8 C10 C11 120.5(4) . . ?
C9 C10 C11 119.5(4) . . ?
F9 C11 C10 119.8(4) . . ?
F9 C11 C12 120.3(4) . . ?
C10 C11 C12 119.9(4) . . ?
F10 C12 C11 117.0(3) . . ?
F10 C12 C7 120.6(3) . . ?
C11 C12 C7 122.4(4) . . ?
C18 C13 C14 119.1(4) . . ?
C18 C13 P1 123.5(3) . . ?
C14 C13 P1 117.3(3) . . ?
C15 C14 C13 120.5(4) . . ?
C14 C15 C16 120.1(4) . . ?
C15 C16 C17 120.1(4) . . ?
C16 C17 C18 120.2(4) . . ?
C17 C18 C13 119.8(4) . . ?
C20 C19 C24 119.7(3) . . ?
C20 C19 P1 117.1(3) . . ?
C24 C19 P1 123.0(3) . . ?
C19 C20 C21 120.4(4) . . ?
C22 C21 C20 119.5(4) . . ?
C21 C22 C23 120.8(4) . . ?
C22 C23 C24 119.9(4) . . ?
C23 C24 C19 119.7(4) . . ?
C26 C25 C30 119.9(4) . . ?
C26 C25 P2 118.9(3) . . ?
C30 C25 P2 121.1(3) . . ?
C27 C26 C25 119.7(4) . . ?
C26 C27 C28 120.6(4) . . ?
C29 C28 C27 119.6(4) . . ?
C28 C29 C30 120.7(4) . . ?
C29 C30 C25 119.4(4) . . ?
C32 C31 C36 119.4(4) . . ?
C32 C31 P2 123.0(3) . . ?
C36 C31 P2 117.5(3) . . ?
C33 C32 C31 120.0(4) . . ?
C32 C33 C34 120.1(4) . . ?
C35 C34 C33 120.7(4) . . ?
C34 C35 C36 119.6(4) . . ?
C35 C36 C31 120.1(4) . . ?
C42 C37 C38 119.3(4) . . ?
C42 C37 P3 123.4(3) . . ?
C38 C37 P3 117.0(3) . . ?
C39 C38 C37 120.0(4) . . ?
C40 C39 C38 120.2(4) . . ?
C41 C40 C39 120.2(4) . . ?
C40 C41 C42 120.2(4) . . ?
C41 C42 C37 120.1(4) . . ?
C48 C43 C44 119.4(4) . . ?
C48 C43 P3 120.8(3) . . ?
C44 C43 P3 119.3(3) . . ?
C45 C44 C43 120.6(4) . . ?
C44 C45 C46 119.7(4) . . ?
C45 C46 C47 120.0(4) . . ?
C48 C47 C46 120.4(4) . . ?
C47 C48 C43 119.8(4) . . ?
C50 C49 C54 119.4(3) . . ?
C50 C49 P3 116.3(3) . . ?
C54 C49 P3 124.3(3) . . ?
C51 C50 C49 120.3(4) . . ?
C50 C51 C52 119.7(4) . . ?
C53 C52 C51 120.3(4) . . ?
C52 C53 C54 120.8(4) . . ?
C53 C54 C49 119.5(4) . . ?
C56 C55 C60 119.2(4) . . ?
C56 C55 P4 120.5(3) . . ?
C60 C55 P4 120.4(3) . . ?
C55 C56 C57 120.4(4) . . ?
C58 C57 C56 120.1(4) . . ?
C57 C58 C59 119.4(4) . . ?
C60 C59 C58 121.3(4) . . ?
C59 C60 C55 119.7(4) . . ?
C66 C61 C62 120.0(4) . . ?
C66 C61 P4 117.5(3) . . ?
C62 C61 P4 122.5(3) . . ?
C61 C62 C63 119.2(4) . . ?
C64 C63 C62 120.6(5) . . ?
C63 C64 C65 120.0(4) . . ?
C66 C65 C64 120.4(5) . . ?
C65 C66 C61 119.7(5) . . ?
C72 C67 C68 120.0(4) . . ?
C72 C67 P4 123.9(4) . . ?
C68 C67 P4 116.0(3) . . ?
C69 C68 C67 120.1(4) . . ?
C70 C69 C68 120.0(5) . . ?
C71 C70 C69 120.3(5) . . ?
C70 C71 C72 120.5(5) . . ?
C67 C72 C71 119.1(5) . . ?
O2 Cl1 O3 109.3(2) . . ?
O2 Cl1 O1 109.0(2) . . ?
O3 Cl1 O1 109.6(3) . . ?
O2 Cl1 O4 110.5(2) . . ?
O3 Cl1 O4 109.3(2) . . ?
O1 Cl1 O4 109.1(2) . . ?
Cl2 C73 Cl3 113.8(3) . . ?
Cl5 C74 Cl4 112.5(3) . . ?
Cl6 C75 Cl6 113.8(7) 2_557 . ?
C75 Cl6 C75 66.2(7) 2_557 . ?

loop_
_geom_bond_atom_site_label_1
_geom_bond_atom_site_label_2
_geom_bond_distance
_geom_bond_site_symmetry_2
_geom_bond_publ_flag
Pt1 P2 2.2367(9) . ?
Pt1 P3 2.2569(9) . ?
Pt1 P1 2.2791(9) . ?
Pt1 Au 2.6710(2) . ?
Pt1 Pt2 2.6982(2) . ?
Pt2 C7 2.073(4) . ?
Pt2 C1 2.079(4) . ?
Pt2 P2 2.2915(9) . ?
Pt2 P1 2.3600(9) . ?
Au P4 2.2914(10) . ?
Au P1 2.5807(10) . ?
P1 C19 1.810(4) . ?
P1 C13 1.812(4) . ?
P2 C31 1.797(4) . ?
P2 C25 1.809(4) . ?
P3 C43 1.808(4) . ?
P3 C37 1.810(4) . ?
P3 C49 1.819(4) . ?
P4 C55 1.806(4) . ?
P4 C61 1.808(4) . ?
P4 C67 1.821(4) . ?
F1 C2 1.352(4) . ?
F2 C3 1.355(5) . ?
F3 C4 1.342(4) . ?
F4 C5 1.351(5) . ?
F5 C6 1.353(4) . ?
F6 C8 1.343(4) . ?
F7 C9 1.349(5) . ?
F8 C10 1.343(5) . ?
F9 C11 1.349(4) . ?
F10 C12 1.336(4) . ?
C1 C2 1.379(5) . ?
C1 C6 1.379(5) . ?
C2 C3 1.378(5) . ?
C3 C4 1.378(6) . ?
C4 C5 1.355(6) . ?
C5 C6 1.383(5) . ?
C7 C8 1.384(5) . ?
C7 C12 1.385(5) . ?
C8 C9 1.375(6) . ?
C9 C10 1.367(6) . ?
C10 C11 1.371(6) . ?
C11 C12 1.380(5) . ?
C13 C18 1.390(5) . ?
C13 C14 1.393(5) . ?
C14 C15 1.372(6) . ?
C15 C16 1.375(6) . ?
C16 C17 1.381(6) . ?
C17 C18 1.383(6) . ?
C19 C20 1.378(5) . ?
C19 C24 1.397(5) . ?
C20 C21 1.395(6) . ?
C21 C22 1.376(6) . ?
C22 C23 1.379(6) . ?
C23 C24 1.390(5) . ?
C25 C26 1.383(6) . ?
C25 C30 1.391(5) . ?
C26 C27 1.379(6) . ?
C27 C28 1.382(7) . ?
C28 C29 1.371(7) . ?
C29 C30 1.386(6) . ?
C31 C32 1.385(5) . ?
C31 C36 1.395(5) . ?
C32 C33 1.377(6) . ?
C33 C34 1.380(6) . ?
C34 C35 1.371(6) . ?
C35 C36 1.384(6) . ?
C37 C42 1.389(5) . ?
C37 C38 1.396(5) . ?
C38 C39 1.385(6) . ?
C39 C40 1.381(6) . ?
C40 C41 1.375(6) . ?
C41 C42 1.388(6) . ?
C43 C48 1.394(5) . ?
C43 C44 1.397(5) . ?
C44 C45 1.385(5) . ?
C45 C46 1.386(6) . ?
C46 C47 1.393(6) . ?
C47 C48 1.384(5) . ?
C49 C50 1.395(5) . ?
C49 C54 1.396(5) . ?
C50 C51 1.381(5) . ?
C51 C52 1.392(6) . ?
C52 C53 1.364(6) . ?
C53 C54 1.392(5) . ?
C55 C56 1.379(5) . ?
C55 C60 1.390(5) . ?
C56 C57 1.386(6) . ?
C57 C58 1.371(6) . ?
C58 C59 1.371(6) . ?
C59 C60 1.370(6) . ?
C61 C66 1.388(6) . ?
C61 C62 1.394(6) . ?
C62 C63 1.394(6) . ?
C63 C64 1.368(7) . ?
C64 C65 1.384(7) . ?
C65 C66 1.384(7) . ?
C67 C72 1.375(6) . ?
C67 C68 1.399(6) . ?
C68 C69 1.381(6) . ?
C69 C70 1.379(7) . ?
C70 C71 1.370(8) . ?
C71 C72 1.405(6) . ?
Cl1 O2 1.421(3) . ?
Cl1 O3 1.428(3) . ?
Cl1 O1 1.437(4) . ?
Cl1 O4 1.438(3) . ?
C73 Cl2 1.668(5) . ?
C73 Cl3 1.775(5) . ?
C74 Cl5 1.735(5) . ?
C74 Cl4 1.746(5) . ?
C75 Cl6 1.690(13) 2_557 ?
C75 Cl6 1.753(3) . ?
Cl6 C75 1.690(13) 2_557 ?
